data_9001688
loop_
_publ_author_name
'Burns, P. C.'
'Hawthorne, F. C.'

_publ_section_title
;The crystal structure of sinkankasite, a complex heteropolyhedral sheet
 mineral Locality: Barker pegmatite, near Keystone, Pennington County, South
 Dakota, USA
;
_journal_name_full 'American Mineralogist'
_journal_page_first 620
_journal_page_last 627
_journal_volume 80
_journal_year 1995
_chemical_compound_source 'Barker pegmatite, near Keystone, Pennington County, South Dakota, USA'
_chemical_formula_sum 'Al H15 Mn O15 P2'
_chemical_name_mineral Sinkankasite
_space_group_IT_number 2
_symmetry_space_group_name_Hall '-P 1'
_symmetry_space_group_name_H-M 'P -1'
_cell_angle_alpha 108.04
_cell_angle_beta 99.63
_cell_angle_gamma 98.87
_cell_formula_units_Z 2
_cell_length_a 9.590
_cell_length_b 9.818
_cell_length_c 6.860
_cell_volume 590.694
_database_code_amcsd 0001744
_exptl_crystal_density_diffrn 2.243
_cod_original_formula_sum 'Mn P2 Al O15 H15'
_cod_database_code 9001688

loop_
_space_group_symop_operation_xyz
x,y,z
-x,-y,-z

loop_
_atom_site_aniso_label
_atom_site_aniso_U_11
_atom_site_aniso_U_22
_atom_site_aniso_U_33
_atom_site_aniso_U_12
_atom_site_aniso_U_13
_atom_site_aniso_U_23
Mn 0.02400 0.01840 0.00390 0.00510 0.00540 0.00650
P1 0.01860 0.01610 0.00410 0.00590 0.00410 0.00730
P2 0.01870 0.01320 0.00380 0.00190 0.00400 0.00580
Al1 0.01490 0.01230 0.00010 0.00300 0.00260 0.00560
Al2 0.01900 0.01350 0.00010 0.00500 0.00490 0.00650
O1 0.03280 0.01920 0.00720 0.01130 0.00800 0.00790
O2 0.03120 0.02270 0.00230 0.01040 0.00970 0.01050
O3 0.02250 0.02020 0.00220 0.00630 0.00490 0.00980
O4 0.02610 0.01560 0.00410 0.00030 0.00290 0.00720
O5 0.02930 0.01830 0.00480 0.00210 0.00390 0.01020
O6 0.02950 0.01720 0.00760 0.00530 0.00660 0.00770
O-h1 0.02110 0.03030 0.02400 0.00390 -0.00010 0.01250
O-h2 0.01900 0.01760 0.00010 0.00390 0.00360 0.00740
O-h3 0.02500 0.02240 0.01280 -0.00050 0.00520 0.00630
OW1 0.05050 0.02740 0.01170 0.01550 0.01280 0.01210
OW2 0.02550 0.03560 0.03540 0.00580 0.00710 0.02910
OW3 0.03970 0.02320 0.00580 0.00230 0.00510 0.00710
OW4 0.02910 0.03540 0.03080 0.00810 0.01210 0.01150
OW5 0.02560 0.03070 0.01940 0.00530 0.00260 0.01450
OW6 0.06590 0.05420 0.06200 -0.00240 0.02220 0.02120

loop_
_atom_site_label
_atom_site_fract_x
_atom_site_fract_y
_atom_site_fract_z
_atom_site_U_iso_or_equiv
_atom_site_type_symbol
_atom_site_attached_hydrogens
Mn 0.28870 0.95200 0.68210 ? Mn 0
P1 0.29710 0.65660 0.26060 ? P 0
P2 0.29140 0.25660 0.10380 ? P 0
Al1 0.50000 0.50000 0.50000 ? Al 0
Al2 0.50000 0.50000 0.00000 ? Al 0
O1 0.28990 0.81560 0.36140 ? O 0
O2 0.39090 0.64260 0.10030 ? O 0
O3 0.34760 0.58730 0.42190 ? O 0
O4 0.38570 0.31010 0.32590 ? O 0
O5 0.34580 0.34740 -0.02300 ? O 0
O6 0.27860 0.09380 0.99370 ? O 0
O-h1 0.13630 0.57400 0.14380 ? O 0
O-h2 0.57890 0.51650 0.27610 ? O 0
O-h3 0.13510 0.28260 0.12250 ? O 0
OW1 0.29670 0.76770 0.78870 ? O 0
OW2 0.51860 0.00400 0.75960 ? O 0
OW3 0.29300 0.14050 0.57980 ? O 0
OW4 0.05730 0.88870 0.59720 ? O 0
OW5 0.08340 0.91860 0.13650 ? O 0
OW6 -0.09070 0.59320 0.41460 ? O 0
H1 0.10600 0.47000 0.07300 0.03000 H 0
H2 0.67800 0.54700 0.35100 0.03000 H 0
H3 0.06300 0.19300 0.05500 0.03000 H 0
H4 0.37900 0.73700 0.74000 0.03000 H 0
H5 0.29000 0.66700 0.71000 0.03000 H 0
H6 0.59100 0.07100 0.73200 0.03000 H 0
H7 0.58000 -0.04100 0.83400 0.03000 H 0
H8 0.39700 0.16000 0.61300 0.03000 H 0
H9 0.28800 0.23300 0.67600 0.03000 H 0
H10 0.01500 0.78500 0.54500 0.03000 H 0
H11 0.00000 0.94700 0.67500 0.03000 H 0
H12 0.13900 0.85800 0.18600 0.03000 H 0
H13 0.08100 0.99800 0.25900 0.03000 H 0
H14 -0.14800 0.52700 0.46500 0.03000 H 0
H15 -0.06700 0.51000 0.31900 0.03000 H 0

loop_
_cod_changelog_entry_id
_cod_changelog_entry_author
_cod_changelog_entry_date
_cod_changelog_entry_text
1
;cod-tools version 3.8.0
Id: cif_guess_AMCSD_atom_types 9574 2023-05-10 09:00:05Z saulius
;
2023-05-10T18:47:37+03:00
;Derived atom types and hydrogen counts
from atom names that follow the AMCSD naming convention
(Wat == water, O-H == hydroxyl).
;
2
;cod-tools version 3.10.1
Id: cif_fix_AMCSD_aniso_labels 10200 2024-08-01 14:09:44Z saulius
;
2024-08-02T12:20:03+03:00
;Changed the following '_atom_site_aniso_label' values:
'Oh1' -> 'O-h1'
'Oh2' -> 'O-h2'
'Oh3' -> 'O-h3'
;

loop_
_cod_related_entry_id
_cod_related_entry_database
_cod_related_entry_code
1 AMCSD 0001744
